data_4072245
loop_
_publ_author_name
'Jia, Wei-Guo'
'Han, Ying-Feng'
'Jin, Guo-Xin'

_publ_section_title
;
 Synthesis and Characterization of Binuclear Half-Sandwich Iridium and
 Rhodium Carbene Complexes Containing 1,2-Dichalcogenolato Carborane or
 Carbonato Ligands
;
_journal_issue 22
_journal_name_full Organometallics
_journal_page_first 6035
_journal_paper_doi 10.1021/om800694h
_journal_volume 27
_journal_year 2008
_chemical_formula_sum 'C36 H68 B20 Cl4 N4 Rh2 S4'
_chemical_formula_weight 1249.00
_chemical_name_systematic
; 
 ? 
;
_space_group_IT_number 2
_symmetry_cell_setting triclinic
_symmetry_space_group_name_Hall '-P 1'
_symmetry_space_group_name_H-M 'P -1'
_atom_sites_solution_hydrogens geom
_atom_sites_solution_primary direct
_atom_sites_solution_secondary difmap
_audit_creation_method SHELXL-97
_cell_angle_alpha 71.071(9)
_cell_angle_beta 78.586(9)
_cell_angle_gamma 62.268(8)
_cell_formula_units_Z 1
_cell_length_a 11.104(8)
_cell_length_b 11.219(8)
_cell_length_c 14.042(10)
_cell_measurement_reflns_used 972
_cell_measurement_temperature 293(2)
_cell_measurement_theta_max 26.970
_cell_measurement_theta_min 2.650
_cell_volume 1462.3(18)
_computing_cell_refinement 'Bruker SMART'
_computing_data_collection 'Bruker SMART'
_computing_data_reduction 'Bruker SHELXTL'
_computing_molecular_graphics 'Bruker SHELXTL'
_computing_publication_material 'Bruker SHELXTL'
_computing_structure_refinement 'SHELXL-97 (Sheldrick, 1997)'
_computing_structure_solution 'SHELXS-97 (Sheldrick, 1990)'
_diffrn_ambient_temperature 293(2)
_diffrn_measured_fraction_theta_full 0.952
_diffrn_measured_fraction_theta_max 0.952
_diffrn_measurement_device_type 'CCD area detector'
_diffrn_measurement_method 'phi and omega scans'
_diffrn_radiation_monochromator graphite
_diffrn_radiation_source 'fine-focus sealed tube'
_diffrn_radiation_type MoK\a
_diffrn_radiation_wavelength 0.71073
_diffrn_reflns_av_R_equivalents 0.0238
_diffrn_reflns_av_sigmaI/netI 0.0550
_diffrn_reflns_limit_h_max 14
_diffrn_reflns_limit_h_min -9
_diffrn_reflns_limit_k_max 14
_diffrn_reflns_limit_k_min -14
_diffrn_reflns_limit_l_max 17
_diffrn_reflns_limit_l_min -18
_diffrn_reflns_number 7366
_diffrn_reflns_theta_full 27.20
_diffrn_reflns_theta_max 27.20
_diffrn_reflns_theta_min 1.54
_diffrn_standards_decay_% 4.45
_exptl_absorpt_coefficient_mu 0.922
_exptl_absorpt_correction_T_max 0.9134
_exptl_absorpt_correction_T_min 0.8740
_exptl_absorpt_correction_type multi-scan
_exptl_absorpt_process_details sadabs
_exptl_crystal_colour red
_exptl_crystal_density_diffrn 1.418
_exptl_crystal_density_method 'not measured'
_exptl_crystal_description prism
_exptl_crystal_F_000 634
_exptl_crystal_size_max 0.15
_exptl_crystal_size_mid 0.10
_exptl_crystal_size_min 0.10
_refine_diff_density_max 1.578
_refine_diff_density_min -0.873
_refine_diff_density_rms 0.118
_refine_ls_extinction_method none
_refine_ls_goodness_of_fit_ref 1.064
_refine_ls_hydrogen_treatment constr
_refine_ls_matrix_type full
_refine_ls_number_parameters 332
_refine_ls_number_reflns 6218
_refine_ls_number_restraints 0
_refine_ls_restrained_S_all 1.064
_refine_ls_R_factor_all 0.0705
_refine_ls_R_factor_gt 0.0589
_refine_ls_shift/su_max 0.001
_refine_ls_shift/su_mean 0.000
_refine_ls_structure_factor_coef Fsqd
_refine_ls_weighting_details 'calc w=1/[\s^2^(Fo^2^)+(0.0945P)^2^+1.1407P] where P=(Fo^2^+2Fc^2^)/3'
_refine_ls_weighting_scheme calc
_refine_ls_wR_factor_gt 0.1561
_refine_ls_wR_factor_ref 0.1649
_reflns_number_gt 5224
_reflns_number_total 6218
_reflns_threshold_expression >2sigma(I)
_cod_data_source_file om800694h_si_001.cif
_cod_data_source_block f70918b
_cod_depositor_comments
;
The following automatic conversions were performed:

'_symmetry_cell_setting' value 'Triclinic' changed to 'triclinic'
according to /home/saulius/struct/CIF-dictionaries/cif_core.dic
dictionary named 'cif_core.dic' version 2.4.1 from 2010-06-29.

Automatic conversion script
Id: cif_fix_values 1715 2011-07-08 13:25:40Z adriana 
;
_cod_original_cell_volume 1462.3(17)
_cod_original_sg_symbol_H-M P-1
_cod_database_code 4072245

loop_
_symmetry_equiv_pos_as_xyz
'x, y, z'
'-x, -y, -z'

loop_
_atom_site_label
_atom_site_type_symbol
_atom_site_fract_x
_atom_site_fract_y
_atom_site_fract_z
_atom_site_U_iso_or_equiv
_atom_site_adp_type
_atom_site_occupancy
_atom_site_symmetry_multiplicity
_atom_site_calc_flag
_atom_site_refinement_flags
Rh1 Rh 0.57395(4) 0.61586(4) 0.71574(3) 0.03808(14) Uani 1 1 d .
S1 S 0.39948(12) 0.77374(13) 0.60205(9) 0.0453(3) Uani 1 1 d .
S2 S 0.40510(14) 0.64339(17) 0.85120(10) 0.0590(4) Uani 1 1 d .
N1 N 0.5795(4) 0.3977(4) 0.6236(3) 0.0428(8) Uani 1 1 d .
N2 N 0.5937(5) 0.3187(4) 0.7837(3) 0.0499(10) Uani 1 1 d .
B3 B 0.2062(7) 0.6564(7) 0.7255(5) 0.0552(14) Uani 1 1 d .
H3 H 0.2728 0.5511 0.7159 0.066 Uiso 1 1 calc R
B4 B 0.1112(7) 0.7948(8) 0.6259(6) 0.0623(16) Uani 1 1 d .
H4 H 0.1159 0.7792 0.5516 0.075 Uiso 1 1 calc R
B5 B 0.0976(7) 0.9545(7) 0.6396(6) 0.0666(18) Uani 1 1 d .
H5 H 0.0936 1.0425 0.5740 0.080 Uiso 1 1 calc R
B6 B 0.1843(7) 0.9143(7) 0.7464(5) 0.0597(16) Uani 1 1 d .
H6 H 0.2370 0.9747 0.7504 0.072 Uiso 1 1 calc R
B7 B 0.1019(8) 0.8425(9) 0.8535(6) 0.072(2) Uani 1 1 d .
H7 H 0.1010 0.8565 0.9276 0.086 Uiso 1 1 calc R
B8 B 0.1158(8) 0.6832(9) 0.8418(6) 0.0675(18) Uani 1 1 d .
H8 H 0.1228 0.5950 0.9081 0.081 Uiso 1 1 calc R
B9 B 0.0257(8) 0.7250(9) 0.7342(7) 0.077(2) Uani 1 1 d .
H9 H -0.0273 0.6646 0.7311 0.092 Uiso 1 1 calc R
B10 B -0.0405(8) 0.9078(9) 0.6798(8) 0.082(2) Uani 1 1 d .
H10 H -0.1358 0.9649 0.6401 0.098 Uiso 1 1 calc R
B11 B 0.0042(8) 0.9810(9) 0.7545(7) 0.083(2) Uani 1 1 d .
H11 H -0.0630 1.0864 0.7637 0.099 Uiso 1 1 calc R
B12 B -0.0369(8) 0.8422(10) 0.8129(8) 0.086(2) Uani 1 1 d .
H12 H -0.1311 0.8579 0.8611 0.104 Uiso 1 1 calc R
C1 C 0.2411(5) 0.7997(5) 0.6713(4) 0.0454(10) Uani 1 1 d .
C2 C 0.2439(5) 0.7335(6) 0.7960(4) 0.0519(12) Uani 1 1 d .
C3 C 0.5751(5) 0.4363(5) 0.7076(3) 0.0396(9) Uani 1 1 d .
C4 C 0.5992(7) 0.2593(5) 0.6491(4) 0.0581(14) Uani 1 1 d .
H4A H 0.6048 0.2102 0.6050 0.070 Uiso 1 1 calc R
C5 C 0.6086(7) 0.2107(6) 0.7487(4) 0.0616(15) Uani 1 1 d .
H5A H 0.6226 0.1210 0.7873 0.074 Uiso 1 1 calc R
C6 C 0.5673(5) 0.4826(5) 0.5194(3) 0.0433(10) Uani 1 1 d .
H6A H 0.6425 0.4322 0.4777 0.052 Uiso 1 1 calc R
H6B H 0.5721 0.5684 0.5151 0.052 Uiso 1 1 calc R
C7 C 0.6003(9) 0.2979(7) 0.8913(4) 0.0742(19) Uani 1 1 d .
H7A H 0.6074 0.3752 0.9009 0.111 Uiso 1 1 calc R
H7B H 0.6785 0.2129 0.9167 0.111 Uiso 1 1 calc R
H7C H 0.5192 0.2918 0.9269 0.111 Uiso 1 1 calc R
C8 C 0.7205(6) 0.6907(7) 0.6198(4) 0.0603(14) Uani 1 1 d .
C9 C 0.6606(6) 0.7672(6) 0.6943(5) 0.0646(15) Uani 1 1 d .
C10 C 0.6968(7) 0.6694(8) 0.7883(5) 0.0711(18) Uani 1 1 d .
C11 C 0.7751(6) 0.5341(7) 0.7721(5) 0.0645(15) Uani 1 1 d .
C12 C 0.7911(5) 0.5486(6) 0.6694(5) 0.0603(14) Uani 1 1 d .
C13 C 0.7183(9) 0.7548(10) 0.5063(5) 0.103(3) Uani 1 1 d .
H13A H 0.7985 0.7702 0.4824 0.154 Uiso 1 1 calc R
H13B H 0.6387 0.8423 0.4909 0.154 Uiso 1 1 calc R
H13C H 0.7164 0.6924 0.4740 0.154 Uiso 1 1 calc R
C14 C 0.5835(9) 0.9216(8) 0.6747(9) 0.122(4) Uani 1 1 d .
H14A H 0.5622 0.9465 0.7373 0.183 Uiso 1 1 calc R
H14B H 0.5006 0.9525 0.6436 0.183 Uiso 1 1 calc R
H14C H 0.6379 0.9654 0.6306 0.183 Uiso 1 1 calc R
C15 C 0.6654(11) 0.6973(13) 0.8900(7) 0.127(4) Uani 1 1 d .
H15A H 0.6511 0.6218 0.9393 0.190 Uiso 1 1 calc R
H15B H 0.5846 0.7831 0.8881 0.190 Uiso 1 1 calc R
H15C H 0.7403 0.7047 0.9077 0.190 Uiso 1 1 calc R
C16 C 0.8530(9) 0.4009(11) 0.8509(8) 0.120(3) Uani 1 1 d .
H16A H 0.9485 0.3781 0.8407 0.180 Uiso 1 1 calc R
H16B H 0.8384 0.3259 0.8448 0.180 Uiso 1 1 calc R
H16C H 0.8213 0.4146 0.9169 0.180 Uiso 1 1 calc R
C17 C 0.8794(8) 0.4326(9) 0.6194(7) 0.102(3) Uani 1 1 d .
H17A H 0.8446 0.4541 0.5556 0.152 Uiso 1 1 calc R
H17B H 0.8789 0.3463 0.6618 0.152 Uiso 1 1 calc R
H17C H 0.9710 0.4236 0.6091 0.152 Uiso 1 1 calc R
C18 C 0.785(2) 0.806(4) 0.0962(19) 0.45(3) Uani 1 1 d .
H18A H 0.8516 0.8427 0.0853 0.543 Uiso 1 1 calc R
H18B H 0.8180 0.7354 0.0596 0.543 Uiso 1 1 calc R
Cl1 Cl 0.7640(7) 0.7313(9) 0.2244(8) 0.339(5) Uani 1 1 d .
Cl2 Cl 0.6364(8) 0.9333(6) 0.0548(4) 0.265(3) Uani 1 1 d .

loop_
_atom_site_aniso_label
_atom_site_aniso_U_11
_atom_site_aniso_U_22
_atom_site_aniso_U_33
_atom_site_aniso_U_23
_atom_site_aniso_U_13
_atom_site_aniso_U_12
Rh1 0.0365(2) 0.0433(2) 0.0400(2) -0.01455(15) -0.00108(13) -0.01986(16)
S1 0.0413(6) 0.0514(6) 0.0416(6) -0.0124(5) -0.0027(5) -0.0187(5)
S2 0.0449(7) 0.0879(10) 0.0413(6) -0.0229(6) 0.0016(5) -0.0242(7)
N1 0.050(2) 0.0380(19) 0.0411(19) -0.0113(15) -0.0060(16) -0.0177(17)
N2 0.060(3) 0.048(2) 0.042(2) -0.0084(17) -0.0095(18) -0.022(2)
B3 0.052(3) 0.059(3) 0.065(4) -0.018(3) -0.002(3) -0.032(3)
B4 0.047(3) 0.072(4) 0.072(4) -0.018(3) -0.016(3) -0.024(3)
B5 0.048(4) 0.054(4) 0.083(5) -0.016(3) -0.012(3) -0.008(3)
B6 0.059(4) 0.055(3) 0.068(4) -0.031(3) 0.004(3) -0.020(3)
B7 0.052(4) 0.081(5) 0.076(5) -0.037(4) 0.021(3) -0.022(4)
B8 0.057(4) 0.078(5) 0.072(4) -0.021(4) 0.012(3) -0.038(4)
B9 0.049(4) 0.090(5) 0.102(6) -0.024(5) -0.006(4) -0.038(4)
B10 0.042(4) 0.081(5) 0.110(6) -0.025(5) -0.005(4) -0.016(4)
B11 0.053(4) 0.075(5) 0.101(6) -0.036(5) 0.010(4) -0.009(4)
B12 0.042(4) 0.098(6) 0.107(6) -0.035(5) 0.016(4) -0.023(4)
C1 0.037(2) 0.045(2) 0.054(3) -0.015(2) -0.004(2) -0.017(2)
C2 0.039(2) 0.061(3) 0.056(3) -0.023(2) 0.005(2) -0.020(2)
C3 0.041(2) 0.044(2) 0.039(2) -0.0125(18) -0.0031(18) -0.021(2)
C4 0.086(4) 0.040(2) 0.052(3) -0.014(2) -0.012(3) -0.026(3)
C5 0.085(4) 0.041(3) 0.061(3) -0.006(2) -0.015(3) -0.029(3)
C6 0.048(3) 0.044(2) 0.040(2) -0.0135(19) -0.0018(19) -0.020(2)
C7 0.118(6) 0.068(4) 0.038(3) -0.004(2) -0.012(3) -0.046(4)
C8 0.048(3) 0.079(4) 0.062(3) -0.008(3) 0.000(2) -0.042(3)
C9 0.052(3) 0.059(3) 0.099(5) -0.028(3) -0.003(3) -0.034(3)
C10 0.063(4) 0.115(5) 0.070(4) -0.041(4) 0.005(3) -0.060(4)
C11 0.056(3) 0.069(4) 0.071(4) -0.004(3) -0.015(3) -0.035(3)
C12 0.039(3) 0.065(3) 0.083(4) -0.025(3) 0.004(3) -0.026(3)
C13 0.094(6) 0.145(8) 0.067(4) 0.009(5) 0.002(4) -0.077(6)
C14 0.077(5) 0.062(4) 0.250(12) -0.060(6) -0.007(6) -0.039(4)
C15 0.122(8) 0.233(12) 0.109(6) -0.111(8) 0.025(6) -0.114(9)
C16 0.077(6) 0.124(7) 0.132(8) 0.020(6) -0.055(5) -0.039(5)
C17 0.056(4) 0.101(6) 0.147(8) -0.062(6) 0.019(5) -0.023(4)
C18 0.16(2) 0.68(7) 0.20(2) -0.10(3) -0.070(18) 0.09(3)
Cl1 0.186(6) 0.268(8) 0.447(12) 0.010(8) 0.022(7) -0.090(6)
Cl2 0.324(9) 0.209(5) 0.206(5) -0.071(4) 0.057(5) -0.089(6)

loop_
_atom_type_symbol
_atom_type_description
_atom_type_scat_dispersion_real
_atom_type_scat_dispersion_imag
_atom_type_scat_source
C C 0.0033 0.0016 'International Tables Vol C Tables 4.2.6.8 and 6.1.1.4'
H H 0.0000 0.0000 'International Tables Vol C Tables 4.2.6.8 and 6.1.1.4'
B B 0.0013 0.0007 'International Tables Vol C Tables 4.2.6.8 and 6.1.1.4'
N N 0.0061 0.0033 'International Tables Vol C Tables 4.2.6.8 and 6.1.1.4'
S S 0.1246 0.1234 'International Tables Vol C Tables 4.2.6.8 and 6.1.1.4'
Cl Cl 0.1484 0.1585 'International Tables Vol C Tables 4.2.6.8 and 6.1.1.4'
Rh Rh -1.1178 0.9187 'International Tables Vol C Tables 4.2.6.8 and 6.1.1.4'

loop_
_geom_angle_atom_site_label_1
_geom_angle_atom_site_label_2
_geom_angle_atom_site_label_3
_geom_angle
_geom_angle_site_symmetry_3
C3 Rh1 C11 100.9(2) .
C3 Rh1 C12 93.1(2) .
C11 Rh1 C12 36.8(2) .
C3 Rh1 C8 119.7(2) .
C11 Rh1 C8 62.0(2) .
C12 Rh1 C8 37.3(2) .
C3 Rh1 C10 136.3(2) .
C11 Rh1 C10 37.6(3) .
C12 Rh1 C10 61.9(2) .
C8 Rh1 C10 61.7(2) .
C3 Rh1 C9 155.4(2) .
C11 Rh1 C9 62.5(2) .
C12 Rh1 C9 62.6(2) .
C8 Rh1 C9 37.7(2) .
C10 Rh1 C9 36.7(2) .
C3 Rh1 S1 96.71(14) .
C11 Rh1 S1 153.06(17) .
C12 Rh1 S1 122.48(18) .
C8 Rh1 S1 91.51(17) .
C10 Rh1 S1 126.8(2) .
C9 Rh1 S1 93.84(18) .
C3 Rh1 S2 93.66(13) .
C11 Rh1 S2 110.08(19) .
C12 Rh1 S2 146.86(18) .
C8 Rh1 S2 146.36(18) .
C10 Rh1 S2 91.68(17) .
C9 Rh1 S2 108.73(18) .
S1 Rh1 S2 88.83(7) .
C1 S1 Rh1 107.25(18) .
C2 S2 Rh1 106.62(18) .
C3 N1 C4 110.8(4) .
C3 N1 C6 127.6(4) .
C4 N1 C6 121.6(4) .
C3 N2 C5 111.7(4) .
C3 N2 C7 127.9(4) .
C5 N2 C7 120.4(5) .
C2 B3 C1 57.8(3) .
C2 B3 B4 105.6(5) .
C1 B3 B4 58.8(3) .
C2 B3 B9 105.3(5) .
C1 B3 B9 105.2(5) .
B4 B3 B9 60.3(4) .
C2 B3 B8 58.3(4) .
C1 B3 B8 104.9(4) .
B4 B3 B8 108.7(5) .
B9 B3 B8 60.5(4) .
C1 B4 B3 59.4(3) .
C1 B4 B10 105.1(5) .
B3 B4 B10 107.9(6) .
C1 B4 B9 105.4(5) .
B3 B4 B9 60.0(4) .
B10 B4 B9 59.7(5) .
C1 B4 B5 58.5(3) .
B3 B4 B5 107.8(5) .
B10 B4 B5 59.7(4) .
B9 B4 B5 107.3(5) .
C1 B5 B6 59.9(4) .
C1 B5 B11 106.1(5) .
B6 B5 B11 60.3(5) .
C1 B5 B10 104.8(5) .
B6 B5 B10 108.5(6) .
B11 B5 B10 60.2(5) .
C1 B5 B4 58.4(3) .
B6 B5 B4 108.5(5) .
B11 B5 B4 108.0(6) .
B10 B5 B4 59.5(4) .
C1 B6 C2 57.1(3) .
C1 B6 B7 104.9(5) .
C2 B6 B7 58.9(4) .
C1 B6 B5 58.8(3) .
C2 B6 B5 104.8(5) .
B7 B6 B5 108.2(6) .
C1 B6 B11 105.0(5) .
C2 B6 B11 105.1(5) .
B7 B6 B11 60.3(5) .
B5 B6 B11 60.0(5) .
C2 B7 B12 105.3(5) .
C2 B7 B6 60.2(4) .
B12 B7 B6 107.5(6) .
C2 B7 B11 106.1(5) .
B12 B7 B11 58.8(6) .
B6 B7 B11 60.2(4) .
C2 B7 B8 58.2(4) .
B12 B7 B8 61.0(5) .
B6 B7 B8 108.7(5) .
B11 B7 B8 108.2(6) .
C2 B8 B3 59.2(3) .
C2 B8 B7 59.3(4) .
B3 B8 B7 108.1(5) .
C2 B8 B9 105.4(5) .
B3 B8 B9 59.7(4) .
B7 B8 B9 107.5(6) .
C2 B8 B12 104.3(5) .
B3 B8 B12 107.2(6) .
B7 B8 B12 58.6(5) .
B9 B8 B12 60.1(5) .
B10 B9 B3 107.8(5) .
B10 B9 B4 60.0(5) .
B3 B9 B4 59.6(4) .
B10 B9 B8 108.2(6) .
B3 B9 B8 59.8(4) .
B4 B9 B8 107.5(5) .
B10 B9 B12 59.7(5) .
B3 B9 B12 107.1(5) .
B4 B9 B12 107.0(6) .
B8 B9 B12 59.9(5) .
B9 B10 B4 60.3(5) .
B9 B10 B12 60.9(5) .
B4 B10 B12 108.2(6) .
B9 B10 B5 108.7(5) .
B4 B10 B5 60.8(4) .
B12 B10 B5 106.2(6) .
B9 B10 B11 108.1(7) .
B4 B10 B11 108.6(5) .
B12 B10 B11 58.2(5) .
B5 B10 B11 59.7(5) .
B12 B11 B5 108.5(6) .
B12 B11 B6 107.8(6) .
B5 B11 B6 59.7(4) .
B12 B11 B7 59.8(5) .
B5 B11 B7 107.3(5) .
B6 B11 B7 59.5(4) .
B12 B11 B10 60.7(6) .
B5 B11 B10 60.1(5) .
B6 B11 B10 107.9(5) .
B7 B11 B10 108.0(6) .
B11 B12 B7 61.4(5) .
B11 B12 B10 61.1(6) .
B7 B12 B10 109.6(6) .
B11 B12 B8 109.8(6) .
B7 B12 B8 60.4(5) .
B10 B12 B8 107.9(5) .
B11 B12 B9 109.2(6) .
B7 B12 B9 108.7(5) .
B10 B12 B9 59.4(5) .
B8 B12 B9 59.9(5) .
C2 C1 B4 110.5(4) .
C2 C1 B5 110.5(4) .
B4 C1 B5 63.1(4) .
C2 C1 B3 60.9(3) .
B4 C1 B3 61.8(4) .
B5 C1 B3 113.4(4) .
C2 C1 B6 61.7(4) .
B4 C1 B6 113.4(4) .
B5 C1 B6 61.3(4) .
B3 C1 B6 113.3(4) .
C2 C1 S1 117.6(3) .
B4 C1 S1 122.0(4) .
B5 C1 S1 121.4(4) .
B3 C1 S1 118.0(4) .
B6 C1 S1 116.7(4) .
C1 C2 B8 111.1(5) .
C1 C2 B3 61.3(3) .
B8 C2 B3 62.5(4) .
C1 C2 B7 109.9(5) .
B8 C2 B7 62.5(4) .
B3 C2 B7 113.4(5) .
C1 C2 B6 61.2(3) .
B8 C2 B6 112.9(5) .
B3 C2 B6 113.2(5) .
B7 C2 B6 61.0(4) .
C1 C2 S2 118.0(3) .
B8 C2 S2 122.2(4) .
B3 C2 S2 118.7(4) .
B7 C2 S2 121.0(4) .
B6 C2 S2 116.4(4) .
N2 C3 N1 103.5(4) .
N2 C3 Rh1 127.3(3) .
N1 C3 Rh1 128.4(3) .
C5 C4 N1 106.9(4) .
C4 C5 N2 107.0(5) .
N1 C6 C6 110.5(5) 2_666
C12 C8 C9 108.3(5) .
C12 C8 C13 126.0(7) .
C9 C8 C13 125.4(7) .
C12 C8 Rh1 71.1(3) .
C9 C8 Rh1 72.3(3) .
C13 C8 Rh1 126.5(4) .
C10 C9 C8 106.7(5) .
C10 C9 C14 126.9(7) .
C8 C9 C14 126.3(7) .
C10 C9 Rh1 71.6(3) .
C8 C9 Rh1 70.0(3) .
C14 C9 Rh1 126.6(5) .
C9 C10 C11 108.3(5) .
C9 C10 C15 127.7(8) .
C11 C10 C15 124.0(8) .
C9 C10 Rh1 71.7(3) .
C11 C10 Rh1 69.6(3) .
C15 C10 Rh1 126.0(5) .
C12 C11 C10 108.3(5) .
C12 C11 C16 124.6(7) .
C10 C11 C16 125.9(7) .
C12 C11 Rh1 71.9(3) .
C10 C11 Rh1 72.8(4) .
C16 C11 Rh1 130.7(5) .
C11 C12 C8 108.3(5) .
C11 C12 C17 125.4(7) .
C8 C12 C17 126.1(7) .
C11 C12 Rh1 71.3(3) .
C8 C12 Rh1 71.6(3) .
C17 C12 Rh1 126.8(5) .
Cl2 C18 Cl1 108.9(15) .

loop_
_geom_bond_atom_site_label_1
_geom_bond_atom_site_label_2
_geom_bond_distance
_geom_bond_site_symmetry_2
Rh1 C3 2.049(5) .
Rh1 C11 2.186(6) .
Rh1 C12 2.194(5) .
Rh1 C8 2.200(5) .
Rh1 C10 2.229(6) .
Rh1 C9 2.229(5) .
Rh1 S1 2.3739(17) .
Rh1 S2 2.3789(18) .
S1 C1 1.776(5) .
S2 C2 1.784(6) .
N1 C3 1.367(6) .
N1 C4 1.393(6) .
N1 C6 1.456(6) .
N2 C3 1.358(6) .
N2 C5 1.380(7) .
N2 C7 1.463(6) .
B3 C2 1.721(8) .
B3 C1 1.728(8) .
B3 B4 1.769(10) .
B3 B9 1.776(10) .
B3 B8 1.777(10) .
B4 C1 1.718(8) .
B4 B10 1.774(11) .
B4 B9 1.781(11) .
B4 B5 1.798(10) .
B5 C1 1.719(8) .
B5 B6 1.763(11) .
B5 B11 1.770(11) .
B5 B10 1.778(12) .
B6 C1 1.739(8) .
B6 C2 1.748(9) .
B6 B7 1.762(10) .
B6 B11 1.774(11) .
B7 C2 1.724(8) .
B7 B12 1.747(13) .
B7 B11 1.775(13) .
B7 B8 1.779(11) .
B8 C2 1.705(9) .
B8 B9 1.791(12) .
B8 B12 1.791(12) .
B9 B10 1.770(13) .
B9 B12 1.795(13) .
B10 B12 1.774(14) .
B10 B11 1.780(14) .
B11 B12 1.729(14) .
C1 C2 1.666(7) .
C4 C5 1.332(8) .
C6 C6 1.526(10) 2_666
C8 C12 1.405(9) .
C8 C9 1.431(9) .
C8 C13 1.521(9) .
C9 C10 1.402(10) .
C9 C14 1.488(9) .
C10 C11 1.424(10) .
C10 C15 1.501(9) .
C11 C12 1.382(9) .
C11 C16 1.520(10) .
C12 C17 1.509(9) .
C18 Cl2 1.66(2) .
C18 Cl1 1.74(3) .
